data_7058482
loop_
_publ_author_name
'Aragoni, M. Carla'
'Arca, Massimiliano'
'Blake, Alexander J.'
'Cadoni, Enzo'
'Copolovici, Lucian O.'
'Isaia, Francesco'
'Lippolis, Vito'
'Murgia, Sergio'
'Pop, Alexandra M.'
'Silvestru, Cristian'
'Tidey, Jeremiah P.'
'Varga, Richard A.'

_publ_section_title
;
 Reaction of imidazoline-2-selone derivatives with mesityltellurenyl
 iodide: a unique example of a 3c-4e Se\\rightarrow Te\\leftarrow Se
 three-body system embedding a tellurenyl cation
;
_journal_issue 30
_journal_name_full 'New Journal of Chemistry'
_journal_page_first 11821
_journal_paper_doi 10.1039/C9NJ01593K
_journal_volume 43
_journal_year 2019
_chemical_formula_moiety 'C38 H50 N8 Se4 Te2, 2(C9 H11 I2 Te)'
_chemical_formula_sum 'C56 H72 I4 N8 Se4 Te4'
_chemical_formula_weight 2191.05
_space_group_crystal_system monoclinic
_space_group_IT_number 14
_space_group_name_Hall '-P 2ybc'
_space_group_name_H-M_alt 'P 1 21/c 1'
_symmetry_space_group_name_Hall '-P 2ybc'
_symmetry_space_group_name_H-M 'P 1 21/c 1'
_atom_sites_solution_hydrogens geom
_atom_sites_solution_primary direct
_atom_sites_solution_secondary difmap
_audit_creation_date 2015-06-15
_audit_creation_method
;
Olex2 1.2
(compiled 2015.01.26 svn.r3150 for OlexSys, GUI svn.r4998)
;
_audit_update_record
;
2019-05-24 deposited with the CCDC.    2019-06-12 downloaded from the CCDC.
;
_cell_angle_alpha 90
_cell_angle_beta 90.7335(18)
_cell_angle_gamma 90
_cell_formula_units_Z 2
_cell_length_a 8.25477(18)
_cell_length_b 16.5149(4)
_cell_length_c 26.0208(5)
_cell_measurement_reflns_used 5596
_cell_measurement_temperature 120(2)
_cell_measurement_theta_max 73.329
_cell_measurement_theta_min 4.318
_cell_volume 3547.04(13)
_computing_cell_refinement
;
CrysAlisPro, Agilent Technologies,
Version 1.171.37.35 (release 13-08-2014 CrysAlis171 .NET)
(compiled Aug 13 2014,18:06:01)
;
_computing_data_collection
;
CrysAlisPro, Agilent Technologies,
Version 1.171.37.35 (release 13-08-2014 CrysAlis171 .NET)
(compiled Aug 13 2014,18:06:01)
;
_computing_data_reduction
;
CrysAlisPro, Agilent Technologies,
Version 1.171.37.35 (release 13-08-2014 CrysAlis171 .NET)
(compiled Aug 13 2014,18:06:01)
;
_computing_molecular_graphics 'Olex2 (Dolomanov et al., 2009)'
_computing_publication_material 'Olex2 (Dolomanov et al., 2009)'
_computing_structure_refinement 'ShelXL (Sheldrick, 2008)'
_computing_structure_solution 'ShelXS (Sheldrick, 2008)'
_diffrn_ambient_environment 'N~2~ gas'
_diffrn_ambient_temperature 120(2)
_diffrn_crystal_treatment 'flash frozen in gaseous N~2~'
_diffrn_detector 'CCD plate'
_diffrn_detector_area_resol_mean 5.2349
_diffrn_detector_type AtlasS2
_diffrn_measured_fraction_theta_full 0.997
_diffrn_measured_fraction_theta_max 0.970
_diffrn_measurement_details
;
#__ type_ start__ end____ width___ exp.time_
  1 omega  -96.00  -16.00   1.0000    8.0000
omega____ theta____ kappa____ phi______ frames
    -      -38.5000  -38.0000   90.0000 80

#__ type_ start__ end____ width___ exp.time_
  2 omega    0.00   28.00   1.0000    8.0000
omega____ theta____ kappa____ phi______ frames
    -      -38.5000   38.0000 -150.0000 28

#__ type_ start__ end____ width___ exp.time_
  3 omega    6.00   98.00   1.0000    8.0000
omega____ theta____ kappa____ phi______ frames
    -       43.0792 -125.0000    0.0000 92

#__ type_ start__ end____ width___ exp.time_
  4 omega   61.00   91.00   1.0000   32.0000
omega____ theta____ kappa____ phi______ frames
    -      104.5000  -30.0000  -90.0000 30

#__ type_ start__ end____ width___ exp.time_
  5 omega   47.00   76.00   1.0000   32.0000
omega____ theta____ kappa____ phi______ frames
    -      104.5000  -45.0000  150.0000 29

#__ type_ start__ end____ width___ exp.time_
  6 omega   61.00   93.00   1.0000   32.0000
omega____ theta____ kappa____ phi______ frames
    -      104.5000  -45.0000    0.0000 32

#__ type_ start__ end____ width___ exp.time_
  7 omega   60.00  160.00   1.0000   32.0000
omega____ theta____ kappa____ phi______ frames
    -      104.5000   15.0000   90.0000 100

#__ type_ start__ end____ width___ exp.time_
  8 omega   60.00  108.00   1.0000   32.0000
omega____ theta____ kappa____ phi______ frames
    -      104.5000 -125.0000  -90.0000 48

#__ type_ start__ end____ width___ exp.time_
  9 omega   40.00   91.00   1.0000   32.0000
omega____ theta____ kappa____ phi______ frames
    -      104.5000  -30.0000 -180.0000 51

#__ type_ start__ end____ width___ exp.time_
 10 omega   34.00  122.00   1.0000   32.0000
omega____ theta____ kappa____ phi______ frames
    -      104.5000 -125.0000  150.0000 88

#__ type_ start__ end____ width___ exp.time_
 11 omega   37.00  116.00   1.0000   32.0000
omega____ theta____ kappa____ phi______ frames
    -      104.5000  -77.0000  -30.0000 79
;
_diffrn_measurement_device 'four-circle diffractometer'
_diffrn_measurement_device_type 'SuperNova, AtlasS2'
_diffrn_measurement_method '\w scans'
_diffrn_measurement_specimen_support 'MiTeGen micromount'
_diffrn_orient_matrix_UB_11 -0.0242035000
_diffrn_orient_matrix_UB_12 0.0844426000
_diffrn_orient_matrix_UB_13 -0.0240272000
_diffrn_orient_matrix_UB_21 -0.1390548000
_diffrn_orient_matrix_UB_22 0.0167921000
_diffrn_orient_matrix_UB_23 0.0374886000
_diffrn_orient_matrix_UB_31 0.1219710000
_diffrn_orient_matrix_UB_32 0.0358668000
_diffrn_orient_matrix_UB_33 0.0390878000
_diffrn_radiation_monochromator mirror
_diffrn_radiation_probe x-ray
_diffrn_radiation_type CuK\a
_diffrn_radiation_wavelength 1.54184
_diffrn_reflns_av_R_equivalents 0.037
_diffrn_reflns_av_unetI/netI 0.050
_diffrn_reflns_Laue_measured_fraction_full 0.997
_diffrn_reflns_Laue_measured_fraction_max 0.970
_diffrn_reflns_limit_h_max 10
_diffrn_reflns_limit_h_min -7
_diffrn_reflns_limit_k_max 20
_diffrn_reflns_limit_k_min -20
_diffrn_reflns_limit_l_max 31
_diffrn_reflns_limit_l_min -26
_diffrn_reflns_number 14667
_diffrn_reflns_point_group_measured_fraction_full 0.997
_diffrn_reflns_point_group_measured_fraction_max 0.970
_diffrn_reflns_theta_full 67.684
_diffrn_reflns_theta_max 73.569
_diffrn_reflns_theta_min 4.326
_diffrn_source 'microfocus X-ray tube'
_diffrn_source_type 'Agilent SuperNova'
_exptl_absorpt_coefficient_mu 29.166
_exptl_absorpt_correction_T_max 0.523
_exptl_absorpt_correction_T_min 0.316
_exptl_absorpt_correction_type gaussian
_exptl_absorpt_process_details
;
CrysAlisPro, Agilent Technologies,
Version 1.171.37.35 (release 13-08-2014 CrysAlis171 .NET)
(compiled Aug 13 2014,18:06:01)
Numerical absorption correction based on gaussian integration over
            a multifaceted crystal model
Empirical absorption correction using spherical harmonics,
 implemented in SCALE3 ABSPACK scaling algorithm.
;
_exptl_crystal_colour orange
_exptl_crystal_density_diffrn 2.051
_exptl_crystal_description plate
_exptl_crystal_F_000 2040
_exptl_crystal_size_max 0.0714
_exptl_crystal_size_mid 0.0358
_exptl_crystal_size_min 0.0266
_refine_diff_density_max 0.74
_refine_diff_density_min -1.15
_refine_diff_density_rms 0.14
_refine_ls_extinction_method none
_refine_ls_goodness_of_fit_ref 0.988
_refine_ls_hydrogen_treatment constr
_refine_ls_matrix_type full
_refine_ls_number_parameters 351
_refine_ls_number_reflns 6935
_refine_ls_number_restraints 0
_refine_ls_restrained_S_all 0.99
_refine_ls_R_factor_all 0.0417
_refine_ls_R_factor_gt 0.0312
_refine_ls_shift/su_max 0.001
_refine_ls_shift/su_mean 0.000
_refine_ls_structure_factor_coef Fsqd
_refine_ls_weighting_details 'w=1/[\s^2^(Fo^2^)+(0.0313P)^2^] where P=(Fo^2^+2Fc^2^)/3'
_refine_ls_weighting_scheme calc
_refine_ls_wR_factor_gt 0.0694
_refine_ls_wR_factor_ref 0.0734
_reflns_number_gt 5784
_reflns_number_total 6935
_reflns_threshold_expression 'I > 2\s(I)'
_cod_data_source_file c9nj01593k2.cif
_cod_data_source_block Compound_II
_cod_depositor_comments 'Adding full bibliography for 7058482--7058483.cif.'
_cod_database_code 7058482
_nottingham_internal_coll_name VLAJBA
_nottingham_internal_coll_number 14807
_nottingham_internal_coll_client VL/AJB
_nottingham_internal_coll_type custom
_nottingham_internal_coll_frame_time '8.0, 32.0'
_nottingham_internal_coll_frame_width 1.0
_nottingham_internal_coll_frame_method omega
_nottingham_internal_coll_user pcxjpti
_nottingham_internal_coll_date 15/06/2015
_nottingham_internal_coll_location NOTTS
_nottingham_internal_coll_instrument 'GVB, PL13110001'
_nottingham_internal_process_user pcxjpti
_nottingham_internal_process_date 15/06/2015
_nottingham_internal_solution_user 'Jeremiah Philip Tidey'
_nottingham_internal_solution_date 15/06/2015
_nottingham_internal_refinement_user 'Jeremiah Philip Tidey'
_nottingham_internal_refinement_date 15/06/2015
_nottingham_internal_self_validation_user 'Jeremiah Philip Tidey'
_nottingham_internal_self_validation_date 15/06/2015
_nottingham_internal_validation_user JPT/AJB
_nottingham_internal_validation_date 15/06/2015
_shelx_shelxl_version_number 2014/7
_chemical_oxdiff_formula 'C28 H34 N4 I2 Se2 Te2'
_chemical_oxdiff_usercomment
;
GVB-599 VLAJBA #14807 orange plate mounted in fomblin film on micromount 
for JPT/VL/AJB
;
_olex2_exptl_crystal_mounting_method 'in fomblin film on a micromount'
_shelx_space_group_comment
;
The symmetry employed for this shelxl refinement is uniquely defined
by the following loop, which should always be used as a source of
symmetry information in preference to the above space-group names.
They are only intended as comments.
;
_reflns_odcompleteness_completeness 99.74
_reflns_odcompleteness_iscentric 1
_reflns_odcompleteness_theta 66.97
_olex2_refinement_description
;
1. Fixed Uiso
 At 1.2 times of:
  All C(H) groups, All C(H,H) groups
 At 1.5 times of:
  All C(H,H,H) groups
2.a Secondary CH2 refined with riding coordinates:
 C5(H5A,H5B), C6(H6A,H6B)
2.b Aromatic/amide H refined with riding coordinates:
 C7(H7), C8(H8), C15(H15), C13(H13), C24(H24), C22(H22), C2(H2), C3(H3)
2.c Idealised Me refined as rotating group:
 C9(H9A,H9B,H9C), C26(H26A,H26B,H26C), C28(H28A,H28B,H28C), C27(H27A,H27B,
 H27C), C19(H19A,H19B,H19C), C4(H4A,H4B,H4C), C18(H18A,H18B,H18C), C17(H17A,
 H17B,H17C)
;
_olex2_submission_special_instructions 'No special instructions were received'

loop_
_space_group_symop_operation_xyz
'x, y, z'
'-x, y+1/2, -z+1/2'
'-x, -y, -z'
'x, -y-1/2, z-1/2'

loop_
_atom_site_label
_atom_site_type_symbol
_atom_site_fract_x
_atom_site_fract_y
_atom_site_fract_z
_atom_site_U_iso_or_equiv
_atom_site_adp_type
_atom_site_occupancy
_atom_site_site_symmetry_order
_atom_site_calc_flag
_atom_site_refinement_flags_posn
Te1 Te 0.19253(4) 0.56813(2) 0.47128(2) 0.02083(7) Uani 1 1 d .
I2 I 0.32514(4) 0.42249(2) 0.91666(2) 0.02555(8) Uani 1 1 d .
Te2 Te 0.26065(3) 0.51032(2) 0.81642(2) 0.02115(8) Uani 1 1 d .
I1 I 0.18539(5) 0.59562(2) 0.72191(2) 0.03882(10) Uani 1 1 d .
Se2 Se 0.00217(6) 0.49569(3) 0.39869(2) 0.02078(11) Uani 1 1 d .
Se1 Se 0.39408(7) 0.65984(4) 0.54341(2) 0.03094(13) Uani 1 1 d .
N4 N 0.2537(5) 0.4323(3) 0.33337(15) 0.0203(8) Uani 1 1 d .
N3 N 0.1697(5) 0.3434(3) 0.38824(15) 0.0194(8) Uani 1 1 d .
C9 C 0.2668(7) 0.5051(3) 0.3018(2) 0.0294(11) Uani 1 1 d .
H9A H 0.3807 0.5143 0.2934 0.044 Uiso 1 1 calc GR
H9B H 0.2253 0.5517 0.3209 0.044 Uiso 1 1 calc GR
H9C H 0.2034 0.4980 0.2701 0.044 Uiso 1 1 calc GR
C7 C 0.2860(6) 0.3068(3) 0.35928(19) 0.0250(10) Uani 1 1 d .
H7 H 0.3230 0.2525 0.3627 0.030 Uiso 1 1 calc R
C8 C 0.3384(6) 0.3619(3) 0.32499(19) 0.0253(10) Uani 1 1 d .
H8 H 0.4189 0.3537 0.2998 0.030 Uiso 1 1 calc R
C10 C 0.1492(6) 0.4208(3) 0.37262(18) 0.0194(9) Uani 1 1 d .
C12 C 0.4622(6) 0.6232(3) 0.39876(19) 0.0251(10) Uani 1 1 d .
C15 C 0.2977(6) 0.7553(3) 0.35650(19) 0.0231(10) Uani 1 1 d .
H15 H 0.2396 0.7983 0.3405 0.028 Uiso 1 1 calc R
C11 C 0.3034(5) 0.6399(3) 0.41302(17) 0.0187(9) Uani 1 1 d .
C14 C 0.4611(6) 0.7432(4) 0.34435(19) 0.0265(11) Uani 1 1 d .
C13 C 0.5388(6) 0.6759(3) 0.3647(2) 0.0263(11) Uani 1 1 d .
H13 H 0.6475 0.6652 0.3552 0.032 Uiso 1 1 calc R
C24 C -0.1268(6) 0.3397(3) 0.77572(19) 0.0203(9) Uani 1 1 d .
H24 H -0.1388 0.2950 0.7530 0.024 Uiso 1 1 calc R
C22 C -0.2374(6) 0.4274(3) 0.8391(2) 0.0241(10) Uani 1 1 d .
H22 H -0.3255 0.4431 0.8600 0.029 Uiso 1 1 calc R
C25 C 0.0192(6) 0.3816(3) 0.77703(19) 0.0227(10) Uani 1 1 d .
C23 C -0.2557(5) 0.3613(3) 0.8067(2) 0.0229(10) Uani 1 1 d .
C26 C -0.0851(7) 0.5444(3) 0.8771(2) 0.0312(12) Uani 1 1 d .
H26A H -0.1855 0.5483 0.8966 0.047 Uiso 1 1 calc GR
H26B H -0.0714 0.5935 0.8564 0.047 Uiso 1 1 calc GR
H26C H 0.0071 0.5386 0.9009 0.047 Uiso 1 1 calc GR
C28 C 0.1510(6) 0.3552(4) 0.7412(2) 0.0300(12) Uani 1 1 d .
H28A H 0.1669 0.3968 0.7149 0.045 Uiso 1 1 calc GR
H28B H 0.1198 0.3041 0.7247 0.045 Uiso 1 1 calc GR
H28C H 0.2521 0.3475 0.7608 0.045 Uiso 1 1 calc GR
C21 C -0.0934(6) 0.4713(3) 0.84193(18) 0.0209(9) Uani 1 1 d .
C27 C -0.4106(6) 0.3133(4) 0.8054(3) 0.0348(13) Uani 1 1 d .
H27A H -0.3968 0.2640 0.8259 0.052 Uiso 1 1 calc GR
H27B H -0.4374 0.2986 0.7698 0.052 Uiso 1 1 calc GR
H27C H -0.4984 0.3460 0.8196 0.052 Uiso 1 1 calc GR
C20 C 0.0358(5) 0.4472(3) 0.81105(19) 0.0189(9) Uani 1 1 d .
N2 N 0.3381(5) 0.8188(3) 0.50073(16) 0.0270(9) Uani 1 1 d .
N1 N 0.1550(6) 0.7855(3) 0.55591(16) 0.0258(9) Uani 1 1 d .
C19 C 0.0449(6) 0.7248(3) 0.4045(2) 0.0296(12) Uani 1 1 d .
H19A H 0.0375 0.7381 0.4411 0.044 Uiso 1 1 calc GR
H19B H -0.0237 0.6778 0.3968 0.044 Uiso 1 1 calc GR
H19C H 0.0083 0.7711 0.3839 0.044 Uiso 1 1 calc GR
C1 C 0.2922(6) 0.7591(3) 0.53303(19) 0.0243(10) Uani 1 1 d .
C16 C 0.2184(6) 0.7053(3) 0.39172(19) 0.0208(10) Uani 1 1 d .
C4 C 0.4836(7) 0.8183(4) 0.4697(2) 0.0362(13) Uani 1 1 d .
H4A H 0.5751 0.8391 0.4902 0.054 Uiso 1 1 calc GR
H4B H 0.4668 0.8528 0.4395 0.054 Uiso 1 1 calc GR
H4C H 0.5068 0.7629 0.4587 0.054 Uiso 1 1 calc GR
C2 C 0.1160(7) 0.8612(4) 0.5383(2) 0.0314(12) Uani 1 1 d .
H2 H 0.0256 0.8927 0.5483 0.038 Uiso 1 1 calc R
C5 C 0.0645(7) 0.7419(4) 0.5948(2) 0.0291(11) Uani 1 1 d .
H5A H 0.0251 0.7807 0.6209 0.035 Uiso 1 1 calc R
H5B H 0.1370 0.7027 0.6124 0.035 Uiso 1 1 calc R
C3 C 0.2315(7) 0.8832(4) 0.5034(2) 0.0306(12) Uani 1 1 d .
H3 H 0.2369 0.9327 0.4849 0.037 Uiso 1 1 calc R
C6 C 0.0796(6) 0.3031(3) 0.42888(18) 0.0227(10) Uani 1 1 d .
H6A H 0.0409 0.3438 0.4539 0.027 Uiso 1 1 calc R
H6B H 0.1512 0.2645 0.4474 0.027 Uiso 1 1 calc R
C18 C 0.5487(7) 0.8035(4) 0.3121(2) 0.0314(12) Uani 1 1 d .
H18A H 0.4752 0.8243 0.2854 0.047 Uiso 1 1 calc GR
H18B H 0.6418 0.7773 0.2960 0.047 Uiso 1 1 calc GR
H18C H 0.5866 0.8483 0.3338 0.047 Uiso 1 1 calc GR
C17 C 0.5556(7) 0.5513(4) 0.4189(3) 0.0403(15) Uani 1 1 d .
H17A H 0.5802 0.5591 0.4555 0.060 Uiso 1 1 calc GR
H17B H 0.6568 0.5458 0.4000 0.060 Uiso 1 1 calc GR
H17C H 0.4904 0.5021 0.4144 0.060 Uiso 1 1 calc GR

loop_
_atom_site_aniso_label
_atom_site_aniso_U_11
_atom_site_aniso_U_22
_atom_site_aniso_U_33
_atom_site_aniso_U_23
_atom_site_aniso_U_13
_atom_site_aniso_U_12
Te1 0.02509(14) 0.01828(14) 0.01916(14) 0.00137(12) 0.00149(10) 0.00517(12)
I2 0.02796(15) 0.02440(16) 0.02427(15) 0.00091(13) -0.00093(11) 0.00040(12)
Te2 0.01745(13) 0.01888(15) 0.02709(15) 0.00154(12) -0.00088(10) -0.00448(11)
I1 0.0438(2) 0.0360(2) 0.03633(19) 0.01473(16) -0.01514(15) -0.01932(16)
Se2 0.0196(2) 0.0177(2) 0.0251(2) -0.0008(2) 0.00105(18) 0.00401(19)
Se1 0.0354(3) 0.0290(3) 0.0282(3) -0.0014(2) -0.0094(2) 0.0032(2)
N4 0.0211(18) 0.023(2) 0.0165(18) 0.0017(17) 0.0016(14) 0.0032(17)
N3 0.0209(18) 0.020(2) 0.0174(18) 0.0019(16) 0.0017(14) 0.0009(16)
C9 0.035(3) 0.023(3) 0.030(3) 0.006(2) 0.005(2) -0.004(2)
C7 0.028(2) 0.025(3) 0.022(2) -0.003(2) 0.0066(19) 0.006(2)
C8 0.027(2) 0.027(3) 0.022(2) -0.004(2) 0.0045(19) 0.004(2)
C10 0.021(2) 0.019(2) 0.019(2) 0.0043(19) 0.0003(17) -0.0004(18)
C12 0.023(2) 0.030(3) 0.023(2) 0.001(2) -0.0012(18) 0.009(2)
C15 0.026(2) 0.016(2) 0.028(3) 0.005(2) -0.0021(19) 0.0008(19)
C11 0.019(2) 0.018(2) 0.019(2) 0.0018(19) -0.0043(16) 0.0027(18)
C14 0.029(2) 0.034(3) 0.017(2) 0.000(2) -0.0003(19) 0.000(2)
C13 0.022(2) 0.029(3) 0.027(3) -0.002(2) 0.0065(19) 0.007(2)
C24 0.021(2) 0.015(2) 0.024(2) -0.0031(19) -0.0033(18) 0.0012(18)
C22 0.022(2) 0.020(2) 0.031(3) 0.001(2) 0.0023(18) 0.0015(19)
C25 0.018(2) 0.026(3) 0.025(2) 0.002(2) 0.0024(18) -0.0024(19)
C23 0.015(2) 0.020(2) 0.034(3) 0.005(2) -0.0029(18) -0.0026(18)
C26 0.028(2) 0.025(3) 0.041(3) -0.012(2) 0.004(2) 0.002(2)
C28 0.023(2) 0.035(3) 0.032(3) -0.009(2) 0.007(2) -0.002(2)
C21 0.021(2) 0.019(2) 0.023(2) -0.002(2) 0.0012(18) 0.0019(19)
C27 0.021(2) 0.029(3) 0.054(4) -0.008(3) 0.005(2) -0.008(2)
C20 0.0161(19) 0.013(2) 0.028(2) 0.0032(19) -0.0007(17) -0.0051(17)
N2 0.032(2) 0.027(2) 0.022(2) -0.0007(18) 0.0033(17) -0.0041(19)
N1 0.034(2) 0.021(2) 0.023(2) 0.0009(18) 0.0038(17) -0.0065(19)
C19 0.023(2) 0.019(2) 0.046(3) 0.009(2) 0.000(2) 0.006(2)
C1 0.028(2) 0.026(3) 0.019(2) -0.006(2) -0.0024(18) -0.008(2)
C16 0.018(2) 0.019(2) 0.025(2) 0.002(2) -0.0040(17) 0.0036(18)
C4 0.035(3) 0.043(4) 0.031(3) -0.007(3) 0.011(2) -0.014(3)
C2 0.041(3) 0.023(3) 0.031(3) 0.001(2) 0.011(2) -0.003(2)
C5 0.035(3) 0.033(3) 0.020(2) 0.001(2) 0.003(2) -0.008(2)
C3 0.043(3) 0.022(3) 0.027(3) 0.002(2) 0.004(2) -0.004(2)
C6 0.029(2) 0.023(2) 0.017(2) 0.004(2) 0.0048(18) -0.001(2)
C18 0.033(3) 0.032(3) 0.029(3) 0.002(2) 0.008(2) 0.002(2)
C17 0.030(3) 0.039(3) 0.051(4) 0.015(3) 0.008(2) 0.018(3)

loop_
_atom_type_symbol
_atom_type_description
_atom_type_scat_dispersion_real
_atom_type_scat_dispersion_imag
_atom_type_scat_source
C C 0.0181 0.0091 'International Tables Vol C Tables 4.2.6.8 and 6.1.1.4'
H H 0.0000 0.0000 'International Tables Vol C Tables 4.2.6.8 and 6.1.1.4'
I I -0.3257 6.8362 'International Tables Vol C Tables 4.2.6.8 and 6.1.1.4'
N N 0.0311 0.0180 'International Tables Vol C Tables 4.2.6.8 and 6.1.1.4'
Se Se -0.7943 1.1372 'International Tables Vol C Tables 4.2.6.8 and 6.1.1.4'
Te Te -0.1759 6.3531 'International Tables Vol C Tables 4.2.6.8 and 6.1.1.4'

loop_
_exptl_crystal_face_index_h
_exptl_crystal_face_index_k
_exptl_crystal_face_index_l
_exptl_crystal_face_perp_dist
_exptl_oxdiff_crystal_face_indexfrac_h
_exptl_oxdiff_crystal_face_indexfrac_k
_exptl_oxdiff_crystal_face_indexfrac_l
_exptl_oxdiff_crystal_face_x
_exptl_oxdiff_crystal_face_y
_exptl_oxdiff_crystal_face_z
-1 0 0 0.0256 -1.0005 -0.0018 -0.0040 0.0242 0.1390 -0.1223
1 0 0 0.0010 1.0005 0.0018 0.0040 -0.0242 -0.1390 0.1223
0 2 5 0.0256 -0.0030 1.9918 5.0077 0.0479 0.2216 0.2668
0 -2 -5 0.0256 0.0030 -1.9918 -5.0077 -0.0479 -0.2216 -0.2668
0 1 -1 0.0459 -0.0005 1.0004 -0.9992 0.1085 -0.0206 -0.0032
0 -1 1 0.0059 0.0005 -1.0004 0.9992 -0.1085 0.0206 0.0032
0 0 1 0.0069 -0.0003 -0.0013 1.0009 -0.0242 0.0375 0.0390
0 0 -1 0.0289 0.0003 0.0013 -1.0009 0.0242 -0.0375 -0.0390

loop_
_geom_angle_atom_site_label_1
_geom_angle_atom_site_label_2
_geom_angle_atom_site_label_3
_geom_angle
_geom_angle_site_symmetry_1
_geom_angle_site_symmetry_3
Se1 Te1 Se2 174.57(2) . .
C11 Te1 Se2 90.00(12) . .
C11 Te1 Se1 85.57(12) . .
I1 Te2 I2 177.625(15) . .
C20 Te2 I2 88.02(13) . .
C20 Te2 I1 90.30(13) . .
C10 Se2 Te1 99.87(15) . .
C1 Se1 Te1 96.36(15) . .
C8 N4 C9 124.4(4) . .
C10 N4 C9 126.2(4) . .
C10 N4 C8 109.3(4) . .
C7 N3 C6 124.4(4) . .
C10 N3 C7 109.8(4) . .
C10 N3 C6 125.8(4) . .
N4 C9 H9A 109.5 . .
N4 C9 H9B 109.5 . .
N4 C9 H9C 109.5 . .
H9A C9 H9B 109.5 . .
H9A C9 H9C 109.5 . .
H9B C9 H9C 109.5 . .
N3 C7 H7 126.3 . .
C8 C7 N3 107.4(5) . .
C8 C7 H7 126.3 . .
N4 C8 H8 126.3 . .
C7 C8 N4 107.3(4) . .
C7 C8 H8 126.3 . .
N4 C10 Se2 127.1(4) . .
N3 C10 Se2 126.7(3) . .
N3 C10 N4 106.2(4) . .
C11 C12 C13 118.6(5) . .
C11 C12 C17 122.8(5) . .
C13 C12 C17 118.6(5) . .
C14 C15 H15 119.3 . .
C16 C15 H15 119.3 . .
C16 C15 C14 121.4(5) . .
C12 C11 Te1 119.4(4) . .
C12 C11 C16 121.1(5) . .
C16 C11 Te1 119.5(3) . .
C15 C14 C18 120.3(5) . .
C13 C14 C15 118.0(5) . .
C13 C14 C18 121.6(5) . .
C12 C13 H13 119.0 . .
C14 C13 C12 122.1(5) . .
C14 C13 H13 119.0 . .
C25 C24 H24 119.1 . .
C23 C24 H24 119.1 . .
C23 C24 C25 121.9(5) . .
C23 C22 H22 119.1 . .
C23 C22 C21 121.9(5) . .
C21 C22 H22 119.1 . .
C24 C25 C28 118.3(5) . .
C24 C25 C20 118.5(4) . .
C20 C25 C28 123.2(4) . .
C24 C23 C27 120.6(5) . .
C22 C23 C24 118.5(4) . .
C22 C23 C27 121.0(5) . .
H26A C26 H26B 109.5 . .
H26A C26 H26C 109.5 . .
H26B C26 H26C 109.5 . .
C21 C26 H26A 109.5 . .
C21 C26 H26B 109.5 . .
C21 C26 H26C 109.5 . .
C25 C28 H28A 109.5 . .
C25 C28 H28B 109.5 . .
C25 C28 H28C 109.5 . .
H28A C28 H28B 109.5 . .
H28A C28 H28C 109.5 . .
H28B C28 H28C 109.5 . .
C22 C21 C26 118.6(4) . .
C22 C21 C20 118.5(4) . .
C20 C21 C26 122.9(4) . .
C23 C27 H27A 109.5 . .
C23 C27 H27B 109.5 . .
C23 C27 H27C 109.5 . .
H27A C27 H27B 109.5 . .
H27A C27 H27C 109.5 . .
H27B C27 H27C 109.5 . .
C25 C20 Te2 119.8(3) . .
C21 C20 Te2 119.5(4) . .
C21 C20 C25 120.8(4) . .
C1 N2 C4 125.5(5) . .
C1 N2 C3 110.2(4) . .
C3 N2 C4 124.2(5) . .
C1 N1 C2 109.9(4) . .
C1 N1 C5 125.7(5) . .
C2 N1 C5 124.3(5) . .
H19A C19 H19B 109.5 . .
H19A C19 H19C 109.5 . .
H19B C19 H19C 109.5 . .
C16 C19 H19A 109.5 . .
C16 C19 H19B 109.5 . .
C16 C19 H19C 109.5 . .
N2 C1 Se1 127.1(4) . .
N2 C1 N1 106.2(5) . .
N1 C1 Se1 126.7(4) . .
C15 C16 C19 118.1(4) . .
C11 C16 C15 118.5(4) . .
C11 C16 C19 123.4(5) . .
N2 C4 H4A 109.5 . .
N2 C4 H4B 109.5 . .
N2 C4 H4C 109.5 . .
H4A C4 H4B 109.5 . .
H4A C4 H4C 109.5 . .
H4B C4 H4C 109.5 . .
N1 C2 H2 126.2 . .
N1 C2 C3 107.5(5) . .
C3 C2 H2 126.2 . .
N1 C5 H5A 109.4 . .
N1 C5 H5B 109.4 . .
N1 C5 C6 111.3(4) . 3_566
H5A C5 H5B 108.0 . .
C6 C5 H5A 109.4 3_566 .
C6 C5 H5B 109.4 3_566 .
N2 C3 H3 126.9 . .
C2 C3 N2 106.1(5) . .
C2 C3 H3 126.9 . .
N3 C6 C5 109.3(4) . 3_566
N3 C6 H6A 109.8 . .
N3 C6 H6B 109.8 . .
C5 C6 H6A 109.8 3_566 .
C5 C6 H6B 109.8 3_566 .
H6A C6 H6B 108.3 . .
C14 C18 H18A 109.5 . .
C14 C18 H18B 109.5 . .
C14 C18 H18C 109.5 . .
H18A C18 H18B 109.5 . .
H18A C18 H18C 109.5 . .
H18B C18 H18C 109.5 . .
C12 C17 H17A 109.5 . .
C12 C17 H17B 109.5 . .
C12 C17 H17C 109.5 . .
H17A C17 H17B 109.5 . .
H17A C17 H17C 109.5 . .
H17B C17 H17C 109.5 . .

loop_
_geom_bond_atom_site_label_1
_geom_bond_atom_site_label_2
_geom_bond_distance
_geom_bond_site_symmetry_2
Te1 Se1 2.9163(7) .
Te1 Se2 2.7189(6) .
Te1 C11 2.139(5) .
Te2 I1 2.8946(5) .
Te2 I2 3.0257(4) .
Te2 C20 2.132(4) .
Se2 C10 1.866(5) .
Se1 C1 1.860(6) .
N4 C9 1.460(7) .
N4 C8 1.375(7) .
N4 C10 1.358(6) .
N3 C7 1.369(6) .
N3 C10 1.352(6) .
N3 C6 1.460(6) .
C9 H9A 0.9800 .
C9 H9B 0.9800 .
C9 H9C 0.9800 .
C7 H7 0.9500 .
C7 C8 1.350(8) .
C8 H8 0.9500 .
C12 C11 1.395(7) .
C12 C13 1.399(8) .
C12 C17 1.507(7) .
C15 H15 0.9500 .
C15 C14 1.404(7) .
C15 C16 1.402(7) .
C11 C16 1.399(7) .
C14 C13 1.385(8) .
C14 C18 1.494(8) .
C13 H13 0.9500 .
C24 H24 0.9500 .
C24 C25 1.390(7) .
C24 C23 1.390(7) .
C22 H22 0.9500 .
C22 C23 1.386(8) .
C22 C21 1.394(7) .
C25 C28 1.506(7) .
C25 C20 1.404(7) .
C23 C27 1.504(7) .
C26 H26A 0.9800 .
C26 H26B 0.9800 .
C26 H26C 0.9800 .
C26 C21 1.515(7) .
C28 H28A 0.9800 .
C28 H28B 0.9800 .
C28 H28C 0.9800 .
C21 C20 1.401(7) .
C27 H27A 0.9800 .
C27 H27B 0.9800 .
C27 H27C 0.9800 .
N2 C1 1.353(7) .
N2 C4 1.455(7) .
N2 C3 1.383(8) .
N1 C1 1.358(7) .
N1 C2 1.367(7) .
N1 C5 1.457(7) .
C19 H19A 0.9800 .
C19 H19B 0.9800 .
C19 H19C 0.9800 .
C19 C16 1.509(7) .
C4 H4A 0.9800 .
C4 H4B 0.9800 .
C4 H4C 0.9800 .
C2 H2 0.9500 .
C2 C3 1.373(8) .
C5 H5A 0.9900 .
C5 H5B 0.9900 .
C5 C6 1.527(7) 3_566
C3 H3 0.9500 .
C6 C5 1.527(7) 3_566
C6 H6A 0.9900 .
C6 H6B 0.9900 .
C18 H18A 0.9800 .
C18 H18B 0.9800 .
C18 H18C 0.9800 .
C17 H17A 0.9800 .
C17 H17B 0.9800 .
C17 H17C 0.9800 .

loop_
_geom_torsion_atom_site_label_1
_geom_torsion_atom_site_label_2
_geom_torsion_atom_site_label_3
_geom_torsion_atom_site_label_4
_geom_torsion
_geom_torsion_site_symmetry_4
Te1 Se2 C10 N4 -89.3(4) .
Te1 Se2 C10 N3 92.6(4) .
Te1 Se1 C1 N2 -95.4(4) .
Te1 Se1 C1 N1 83.6(4) .
Te1 C11 C16 C15 175.1(4) .
Te1 C11 C16 C19 -5.1(7) .
N3 C7 C8 N4 0.2(6) .
C9 N4 C8 C7 -175.6(5) .
C9 N4 C10 Se2 -3.0(7) .
C9 N4 C10 N3 175.3(4) .
C7 N3 C10 Se2 178.6(4) .
C7 N3 C10 N4 0.2(5) .
C7 N3 C6 C5 -84.4(6) 3_566
C8 N4 C10 Se2 -178.5(4) .
C8 N4 C10 N3 -0.1(5) .
C10 N4 C8 C7 0.0(6) .
C10 N3 C7 C8 -0.2(6) .
C10 N3 C6 C5 94.0(6) 3_566
C12 C11 C16 C15 -1.6(7) .
C12 C11 C16 C19 178.1(5) .
C15 C14 C13 C12 -3.6(8) .
C11 C12 C13 C14 -0.9(8) .
C14 C15 C16 C11 -3.0(8) .
C14 C15 C16 C19 177.2(5) .
C13 C12 C11 Te1 -173.2(4) .
C13 C12 C11 C16 3.5(8) .
C24 C25 C20 Te2 177.6(4) .
C24 C25 C20 C21 -1.8(7) .
C22 C21 C20 Te2 -177.8(4) .
C22 C21 C20 C25 1.7(7) .
C25 C24 C23 C22 0.9(8) .
C25 C24 C23 C27 -178.3(5) .
C23 C24 C25 C28 -178.6(5) .
C23 C24 C25 C20 0.5(8) .
C23 C22 C21 C26 178.0(5) .
C23 C22 C21 C20 -0.3(8) .
C26 C21 C20 Te2 4.0(7) .
C26 C21 C20 C25 -176.5(5) .
C28 C25 C20 Te2 -3.4(7) .
C28 C25 C20 C21 177.2(5) .
C21 C22 C23 C24 -1.0(8) .
C21 C22 C23 C27 178.2(5) .
N1 C2 C3 N2 0.4(6) .
C1 N2 C3 C2 -0.6(6) .
C1 N1 C2 C3 -0.1(6) .
C1 N1 C5 C6 -97.8(6) 3_566
C16 C15 C14 C13 5.6(8) .
C16 C15 C14 C18 -172.0(5) .
C4 N2 C1 Se1 -3.8(7) .
C4 N2 C1 N1 177.1(5) .
C4 N2 C3 C2 -177.2(5) .
C2 N1 C1 Se1 -179.4(4) .
C2 N1 C1 N2 -0.3(6) .
C2 N1 C5 C6 84.5(6) 3_566
C5 N1 C1 Se1 2.6(7) .
C5 N1 C1 N2 -178.3(5) .
C5 N1 C2 C3 178.0(5) .
C3 N2 C1 Se1 179.7(4) .
C3 N2 C1 N1 0.5(6) .
C6 N3 C7 C8 178.3(4) .
C6 N3 C10 Se2 0.0(7) .
C6 N3 C10 N4 -178.3(4) .
C18 C14 C13 C12 174.0(5) .
C17 C12 C11 Te1 6.1(7) .
C17 C12 C11 C16 -177.2(5) .
C17 C12 C13 C14 179.8(5) .
